data_7210381
loop_
_publ_author_name
'Du, Peng'
'Yang, Yan'
'Yang, Jin'
'Liu, Ying-Ying'
'Kan, Wei-Qiu'
'Ma, Jian-Fang'

_publ_section_title
;
 A series of MOFs based on a tricarboxylic acid and various N-donor
 ligands: syntheses, structures, and properties
;
_journal_issue 35
_journal_name_full CrystEngComm
_journal_page_first 6986
_journal_paper_doi 10.1039/c3ce40828k
_journal_volume 15
_journal_year 2013
_chemical_formula_moiety 'C50 H34 N6 O15 Zn4'
_chemical_formula_sum 'C50 H34 N6 O15 Zn4'
_chemical_formula_weight 1220.47
_chemical_name_systematic
;
 ?
;
_space_group_IT_number 11
_symmetry_cell_setting monoclinic
_symmetry_space_group_name_Hall '-P 2yb'
_symmetry_space_group_name_H-M 'P 1 21/m 1'
_atom_sites_solution_hydrogens geom
_atom_sites_solution_primary direct
_atom_sites_solution_secondary difmap
_audit_creation_method SHELXL-97
_cell_angle_alpha 90
_cell_angle_beta 97.813(8)
_cell_angle_gamma 90
_cell_formula_units_Z 2
_cell_length_a 10.1130(11)
_cell_length_b 24.003(3)
_cell_length_c 10.3180(7)
_cell_measurement_reflns_used 2246
_cell_measurement_temperature 293(2)
_cell_measurement_theta_max 29.2413
_cell_measurement_theta_min 3.1377
_cell_volume 2481.4(4)
_computing_cell_refinement CrysAlis
_computing_data_collection 'CrysAlis (Oxford Diffraction, 2006)'
_computing_data_reduction CrysAlis
_computing_structure_refinement 'SHELXL-97 (Sheldrick, 2008)'
_computing_structure_solution 'SHELXL-97 (Sheldrick, 2008)'
_diffrn_ambient_temperature 293(2)
_diffrn_detector_area_resol_mean 10.2375
_diffrn_measured_fraction_theta_full 0.992
_diffrn_measured_fraction_theta_max 0.992
_diffrn_measurement_device_type 'Oxford Diffraction Gemini R Ultra'
_diffrn_measurement_method '\w scan'
_diffrn_radiation_monochromator graphite
_diffrn_radiation_source 'fine-focus sealed tube'
_diffrn_radiation_type MoK\a
_diffrn_radiation_wavelength 0.71069
_diffrn_reflns_av_R_equivalents 0.0561
_diffrn_reflns_av_sigmaI/netI 0.0892
_diffrn_reflns_limit_h_max 8
_diffrn_reflns_limit_h_min -12
_diffrn_reflns_limit_k_max 28
_diffrn_reflns_limit_k_min -25
_diffrn_reflns_limit_l_max 12
_diffrn_reflns_limit_l_min -12
_diffrn_reflns_number 10026
_diffrn_reflns_theta_full 25.00
_diffrn_reflns_theta_max 25.03
_diffrn_reflns_theta_min 3.14
_exptl_absorpt_coefficient_mu 1.985
_exptl_absorpt_correction_T_max 0.5967
_exptl_absorpt_correction_T_min 0.5517
_exptl_absorpt_correction_type multi-scan
_exptl_absorpt_process_details
; 
CrysAlis (Oxford Diffraction, 2006)
;
_exptl_crystal_colour colourless
_exptl_crystal_density_diffrn 1.610
_exptl_crystal_density_method 'not measured'
_exptl_crystal_description block
_exptl_crystal_F_000 1198
_exptl_crystal_size_max 0.34
_exptl_crystal_size_mid 0.31
_exptl_crystal_size_min 0.29
_refine_diff_density_max 0.580
_refine_diff_density_min -0.517
_refine_diff_density_rms 0.098
_refine_ls_extinction_method none
_refine_ls_goodness_of_fit_ref 1.015
_refine_ls_hydrogen_treatment constr
_refine_ls_matrix_type full
_refine_ls_number_parameters 430
_refine_ls_number_reflns 4458
_refine_ls_number_restraints 37
_refine_ls_restrained_S_all 1.015
_refine_ls_R_factor_all 0.0877
_refine_ls_R_factor_gt 0.0526
_refine_ls_shift/su_max 0.000
_refine_ls_shift/su_mean 0.000
_refine_ls_structure_factor_coef Fsqd
_refine_ls_weighting_details 'calc w=1/[\s^2^(Fo^2^)+(0.0418P)^2^+1.0594P] where P=(Fo^2^+2Fc^2^)/3'
_refine_ls_weighting_scheme calc
_refine_ls_wR_factor_gt 0.1023
_refine_ls_wR_factor_ref 0.1193
_reflns_number_gt 3095
_reflns_number_total 4458
_reflns_threshold_expression >2\s(I)
_cod_data_source_file c3ce40828k.txt
_cod_data_source_block Compound-6
_cod_depositor_comments
;
The following automatic conversions were performed:

'_symmetry_cell_setting' value 'Monoclinic' changed to 'monoclinic'
according to /home/saulius/struct/CIF-dictionaries/cif_core.dic
dictionary named 'cif_core.dic' version 2.4.2 from 2011-04-26.

Automatic conversion script
Id: cif_fix_values 1891 2012-01-12 08:04:46Z andrius 
;
_cod_original_sg_symbol_H-M P21/m
_cod_database_code 7210381

loop_
_symmetry_equiv_pos_as_xyz
'x, y, z'
'-x, y+1/2, -z'
'-x, -y, -z'
'x, -y-1/2, z'

loop_
_atom_site_label
_atom_site_type_symbol
_atom_site_fract_x
_atom_site_fract_y
_atom_site_fract_z
_atom_site_U_iso_or_equiv
_atom_site_adp_type
_atom_site_occupancy
_atom_site_symmetry_multiplicity
_atom_site_calc_flag
_atom_site_refinement_flags
_atom_site_disorder_assembly
_atom_site_disorder_group
Zn1 Zn 0.98240(9) 0.2500 0.55805(7) 0.0446(3) Uani 1 2 d SU . .
Zn2 Zn 0.80529(6) 0.17428(3) 0.37795(5) 0.02940(19) Uani 1 1 d . . .
Zn3 Zn 0.97713(8) 0.2500 0.23736(7) 0.0262(2) Uani 1 2 d S . .
C1 C 0.7022(5) 0.1498(2) 0.7474(4) 0.0279(12) Uani 1 1 d . . .
C2 C 0.7604(5) 0.1645(2) 0.8737(4) 0.0311(12) Uani 1 1 d . . .
H2 H 0.8383 0.1855 0.8857 0.037 Uiso 1 1 calc R . .
C3 C 0.7016(5) 0.1477(2) 0.9802(4) 0.0247(11) Uani 1 1 d . . .
C4 C 0.5856(5) 0.1162(2) 0.9643(4) 0.0283(12) Uani 1 1 d . . .
H4 H 0.5467 0.1051 1.0368 0.034 Uiso 1 1 calc R . .
C5 C 0.5281(5) 0.1016(2) 0.8395(4) 0.0326(13) Uani 1 1 d . A .
C6 C 0.5853(5) 0.1192(2) 0.7319(4) 0.0319(13) Uani 1 1 d . . .
H6 H 0.5444 0.1104 0.6481 0.038 Uiso 1 1 calc R . .
C7 C 0.7656(5) 0.1680(2) 0.6324(5) 0.0323(12) Uani 1 1 d . . .
C8 C 0.7645(6) 0.1664(2) 1.1127(5) 0.0337(13) Uani 1 1 d . . .
C9 C 0.3420(5) 0.0539(2) 0.9106(5) 0.0350(13) Uani 1 1 d . A .
H9A H 0.3222 0.0861 0.9613 0.042 Uiso 1 1 calc R . .
H9B H 0.3938 0.0278 0.9687 0.042 Uiso 1 1 calc R . .
C10 C 0.2148(5) 0.0269(2) 0.8493(5) 0.0359(13) Uani 1 1 d . . .
C11 C 0.1593(6) -0.0154(2) 0.9073(6) 0.0476(15) Uani 1 1 d . A .
H11 H 0.2029 -0.0290 0.9861 0.057 Uiso 1 1 calc R . .
C12 C 0.0410(6) -0.0393(2) 0.8553(6) 0.0483(16) Uani 1 1 d . . .
H12 H 0.0067 -0.0684 0.9000 0.058 Uiso 1 1 calc R A .
C13 C -0.0277(6) -0.0218(3) 0.7405(5) 0.0442(15) Uani 1 1 d . A .
C14 C 0.0046(14) 0.0337(6) 0.6952(14) 0.041(4) Uani 0.492(9) 1 d P A 1
H14 H -0.0534 0.0523 0.6320 0.050 Uiso 0.492(9) 1 calc PR A 1
C15 C 0.1257(15) 0.0581(6) 0.7498(14) 0.040(4) Uani 0.492(9) 1 d P A 1
H15 H 0.1494 0.0934 0.7236 0.048 Uiso 0.492(9) 1 calc PR A 1
C20 C -0.399(3) -0.0461(10) 0.694(3) 0.079(9) Uani 0.492(9) 1 d P A 1
H20 H -0.4695 -0.0294 0.7285 0.094 Uiso 0.492(9) 1 calc PR A 1
C21 C -0.2623(14) -0.0243(6) 0.7321(13) 0.045(3) Uani 0.492(9) 1 d PU A 1
H21 H -0.2500 0.0062 0.7880 0.054 Uiso 0.492(9) 1 calc PR A 1
C22 C -0.0790(13) -0.1370(7) 0.6416(15) 0.031(3) Uani 0.492(9) 1 d P A 1
O7 O -0.1054(7) -0.1866(3) 0.6652(7) 0.041(3) Uani 0.492(9) 1 d P . 1
C14' C 0.0534(16) 0.0059(7) 0.6678(13) 0.052(4) Uani 0.508(9) 1 d P A 2
H14' H 0.0282 0.0079 0.5778 0.062 Uiso 0.508(9) 1 calc PR A 2
C15' C 0.1692(15) 0.0308(7) 0.7192(13) 0.047(4) Uani 0.508(9) 1 d P A 2
H15' H 0.2181 0.0508 0.6649 0.056 Uiso 0.508(9) 1 calc PR A 2
C20' C -0.398(3) -0.0250(9) 0.656(2) 0.054(6) Uani 0.508(9) 1 d P A 2
H20' H -0.4704 -0.0012 0.6581 0.064 Uiso 0.508(9) 1 calc PR A 2
C21' C -0.2786(13) -0.0061(6) 0.6860(12) 0.043(3) Uani 0.508(9) 1 d PU A 2
H21' H -0.2643 0.0315 0.7047 0.052 Uiso 0.508(9) 1 calc PR A 2
C22' C -0.0653(13) -0.1371(6) 0.5751(15) 0.027(3) Uani 0.508(9) 1 d P A 2
O7' O -0.1034(7) -0.1795(3) 0.5064(7) 0.043(3) Uani 0.508(9) 1 d P . 2
C16 C -0.1599(6) -0.0463(3) 0.6902(5) 0.0430(15) Uani 1 1 d . . .
C17 C -0.1829(6) -0.0979(2) 0.6323(5) 0.0419(14) Uani 1 1 d . A .
C18 C -0.3137(6) -0.1169(3) 0.5988(5) 0.0478(15) Uani 1 1 d . . .
H18 H -0.3272 -0.1521 0.5619 0.057 Uiso 1 1 calc R A .
C19 C -0.4227(7) -0.0858(3) 0.6178(6) 0.0586(18) Uani 1 1 d . A .
C23 C 1.1571(13) 0.3164(5) 0.7498(12) 0.056(3) Uani 0.50 1 d PGU . .
C24 C 1.2484(10) 0.2399(16) 0.7215(8) 0.036(9) Uani 0.50 1 d PG . .
C25 C 1.4505(7) 0.2500 0.8882(6) 0.0298(17) Uani 1 2 d S . .
C26 C 1.4482(7) 0.2500 1.0378(7) 0.042(2) Uani 1 2 d S . .
C27 C 1.1533(5) 0.3184(2) 1.0851(4) 0.045(3) Uani 0.50 1 d PGU . .
C28 C 1.2453(6) 0.2400(2) 1.1485(4) 0.035(3) Uani 0.50 1 d PG . .
N1 N 1.1405(6) 0.2684(3) 0.6797(5) 0.031(2) Uani 0.50 1 d PG . .
N2 N 1.2670(5) 0.31570(17) 0.8304(4) 0.051(3) Uani 0.50 1 d PGU . .
N3 N 1.3280(5) 0.2665(2) 0.8140(4) 0.029(2) Uani 0.50 1 d PG . .
N4 N 1.1391(6) 0.2725(2) 1.1550(4) 0.032(2) Uani 0.50 1 d PG . .
N5 N 1.2682(5) 0.31430(16) 1.0353(4) 0.055(3) Uani 0.50 1 d PG . .
N6 N 1.3250(4) 0.2658(2) 1.0745(4) 0.035(3) Uani 0.50 1 d PG . .
O1 O 0.8777(4) 0.18986(17) 0.6518(3) 0.0479(9) Uani 1 1 d U . .
O2 O 0.7017(4) 0.15825(17) 0.5198(3) 0.0417(10) Uani 1 1 d . . .
O3 O 0.8769(4) 0.18850(17) 1.1220(3) 0.0464(10) Uani 1 1 d . . .
O4 O 0.6989(4) 0.15843(16) 1.2080(3) 0.0395(9) Uani 1 1 d . . .
O5 O 0.4156(4) 0.07037(18) 0.8093(3) 0.0536(12) Uani 1 1 d . . .
O6 O 0.0426(4) -0.12137(15) 0.6098(3) 0.0390(9) Uani 1 1 d . . .
O8 O 0.8762(4) 0.2500 0.3867(4) 0.0225(10) Uani 1 2 d SU . .

loop_
_atom_site_aniso_label
_atom_site_aniso_U_11
_atom_site_aniso_U_22
_atom_site_aniso_U_33
_atom_site_aniso_U_23
_atom_site_aniso_U_13
_atom_site_aniso_U_12
Zn1 0.0202(5) 0.0938(8) 0.0191(4) 0.000 -0.0001(3) 0.000
Zn2 0.0310(4) 0.0405(4) 0.0165(3) -0.0006(3) 0.0025(2) -0.0072(3)
Zn3 0.0210(5) 0.0378(5) 0.0201(4) 0.000 0.0039(3) 0.000
C1 0.029(3) 0.032(3) 0.023(2) 0.004(2) 0.005(2) 0.001(2)
C2 0.024(3) 0.034(3) 0.034(3) -0.002(2) -0.002(2) -0.006(2)
C3 0.023(3) 0.030(3) 0.021(2) -0.002(2) 0.002(2) -0.006(2)
C4 0.034(3) 0.031(3) 0.021(2) 0.003(2) 0.007(2) -0.002(2)
C5 0.030(3) 0.041(3) 0.026(2) -0.005(2) 0.003(2) -0.015(3)
C6 0.030(3) 0.041(3) 0.023(2) 0.000(2) -0.002(2) -0.013(2)
C7 0.023(3) 0.042(3) 0.032(3) 0.006(2) 0.003(2) -0.003(2)
C8 0.034(4) 0.031(3) 0.033(3) -0.004(2) -0.007(2) 0.003(3)
C9 0.035(3) 0.037(3) 0.034(3) -0.001(3) 0.007(2) -0.009(3)
C10 0.038(3) 0.040(3) 0.030(3) -0.008(3) 0.008(2) -0.016(3)
C11 0.037(4) 0.047(4) 0.056(3) 0.017(3) -0.006(3) -0.009(3)
C12 0.033(4) 0.041(4) 0.069(4) 0.018(3) -0.002(3) -0.015(3)
C13 0.040(4) 0.050(4) 0.041(3) -0.011(3) 0.002(3) -0.018(3)
C14 0.028(8) 0.039(9) 0.053(8) 0.013(7) -0.012(6) 0.005(6)
C15 0.047(9) 0.020(8) 0.053(8) 0.003(7) 0.007(7) -0.008(6)
C20 0.048(12) 0.07(2) 0.13(2) -0.013(16) 0.067(14) -0.009(14)
C21 0.045(4) 0.045(4) 0.045(4) -0.0003(10) 0.0062(11) -0.0001(10)
C22 0.033(8) 0.037(9) 0.023(7) 0.000(8) 0.002(6) 0.008(6)
O7 0.037(5) 0.031(5) 0.056(5) 0.010(4) 0.003(4) -0.002(4)
C14' 0.053(11) 0.063(11) 0.039(7) 0.001(8) 0.004(7) -0.023(8)
C15' 0.056(10) 0.046(10) 0.041(7) -0.008(7) 0.015(7) -0.031(8)
C20' 0.037(9) 0.031(11) 0.094(15) -0.010(9) 0.011(10) -0.018(8)
C21' 0.043(3) 0.043(3) 0.043(3) -0.0001(10) 0.0057(11) 0.0000(10)
C22' 0.033(8) 0.025(7) 0.027(7) 0.000(7) 0.015(6) 0.001(5)
O7' 0.034(5) 0.037(5) 0.056(5) -0.024(4) 0.000(4) -0.004(3)
C16 0.035(4) 0.054(4) 0.041(3) -0.011(3) 0.007(3) -0.014(3)
C17 0.031(4) 0.043(4) 0.048(3) 0.011(3) -0.008(3) -0.001(3)
C18 0.038(4) 0.044(4) 0.057(3) -0.004(3) -0.009(3) -0.006(3)
C19 0.039(4) 0.075(5) 0.062(4) -0.024(4) 0.009(3) -0.010(4)
C23 0.056(4) 0.056(4) 0.056(3) -0.0006(10) 0.0067(11) -0.0004(10)
C24 0.026(5) 0.05(3) 0.032(4) 0.001(6) 0.004(4) -0.001(7)
C25 0.019(4) 0.042(5) 0.026(3) 0.000 -0.003(3) 0.000
C26 0.021(4) 0.071(6) 0.036(4) 0.000 0.014(3) 0.000
C27 0.045(3) 0.045(3) 0.045(3) 0.0008(10) 0.0071(11) -0.0002(10)
C28 0.019(5) 0.042(10) 0.042(5) 0.006(6) 0.002(4) -0.009(6)
N1 0.021(5) 0.028(6) 0.041(4) -0.005(3) -0.005(4) -0.001(3)
N2 0.051(3) 0.051(3) 0.052(3) -0.0011(10) 0.0056(11) 0.0004(10)
N3 0.029(5) 0.021(7) 0.039(4) -0.008(3) 0.007(4) 0.008(3)
N4 0.031(5) 0.030(5) 0.033(4) 0.003(3) 0.003(4) 0.006(4)
N5 0.058(7) 0.031(6) 0.080(7) 0.020(5) 0.027(6) 0.014(5)
N6 0.027(5) 0.044(10) 0.036(4) 0.004(4) 0.008(4) 0.002(4)
O1 0.028(2) 0.071(3) 0.043(2) 0.0030(18) -0.0031(17) -0.0038(18)
O2 0.030(2) 0.073(3) 0.0219(17) 0.0088(18) 0.0036(15) -0.0123(19)
O3 0.035(2) 0.064(3) 0.039(2) -0.0227(19) -0.0024(18) -0.012(2)
O4 0.040(2) 0.058(3) 0.0191(16) -0.0037(17) -0.0020(16) -0.0065(19)
O5 0.056(3) 0.077(3) 0.0307(18) -0.018(2) 0.0164(19) -0.046(2)
O6 0.032(3) 0.040(2) 0.044(2) -0.0055(18) 0.0022(19) -0.0066(18)
O8 0.0226(13) 0.0238(13) 0.0211(12) 0.000 0.0034(9) 0.000

loop_
_atom_type_symbol
_atom_type_description
_atom_type_scat_dispersion_real
_atom_type_scat_dispersion_imag
_atom_type_scat_source
C C 0.0033 0.0016 'International Tables Vol C Tables 4.2.6.8 and 6.1.1.4'
H H 0.0000 0.0000 'International Tables Vol C Tables 4.2.6.8 and 6.1.1.4'
N N 0.0061 0.0033 'International Tables Vol C Tables 4.2.6.8 and 6.1.1.4'
O O 0.0106 0.0060 'International Tables Vol C Tables 4.2.6.8 and 6.1.1.4'
Zn Zn 0.2839 1.4301 'International Tables Vol C Tables 4.2.6.8 and 6.1.1.4'

loop_
_geom_angle_atom_site_label_1
_geom_angle_atom_site_label_2
_geom_angle_atom_site_label_3
_geom_angle
_geom_angle_site_symmetry_1
_geom_angle_site_symmetry_3
O8 Zn1 N1 153.3(2) . .
O8 Zn1 N1 153.3(2) . 4_565
N1 Zn1 N1 26.2(4) . 4_565
O8 Zn1 O1 99.67(13) . 4_565
N1 Zn1 O1 88.2(2) . 4_565
N1 Zn1 O1 106.3(2) 4_565 4_565
O8 Zn1 O1 99.67(13) . .
N1 Zn1 O1 106.3(2) . .
N1 Zn1 O1 88.2(2) 4_565 .
O1 Zn1 O1 86.7(2) 4_565 .
O8 Zn1 O7' 89.3(2) . 3_656
N1 Zn1 O7' 85.9(3) . 3_656
N1 Zn1 O7' 65.5(2) 4_565 3_656
O1 Zn1 O7' 169.8(2) 4_565 3_656
O1 Zn1 O7' 87.0(2) . 3_656
O8 Zn1 O7' 89.3(2) . 2_656
N1 Zn1 O7' 65.5(2) . 2_656
N1 Zn1 O7' 85.9(3) 4_565 2_656
O1 Zn1 O7' 87.0(2) 4_565 2_656
O1 Zn1 O7' 169.8(2) . 2_656
O7' Zn1 O7' 98.1(4) 3_656 2_656
O8 Zn1 Zn2 39.47(4) . .
N1 Zn1 Zn2 154.63(18) . .
N1 Zn1 Zn2 129.03(19) 4_565 .
O1 Zn1 Zn2 113.82(11) 4_565 .
O1 Zn1 Zn2 64.83(10) . .
O7' Zn1 Zn2 70.37(18) 3_656 .
O7' Zn1 Zn2 125.17(19) 2_656 .
O8 Zn1 Zn2 39.47(4) . 4_565
N1 Zn1 Zn2 129.03(18) . 4_565
N1 Zn1 Zn2 154.6(2) 4_565 4_565
O1 Zn1 Zn2 64.83(10) 4_565 4_565
O1 Zn1 Zn2 113.82(11) . 4_565
O7' Zn1 Zn2 125.17(19) 3_656 4_565
O7' Zn1 Zn2 70.37(18) 2_656 4_565
Zn2 Zn1 Zn2 74.29(3) . 4_565
O2 Zn2 O8 112.36(16) . .
O2 Zn2 O4 110.28(15) . 1_554
O8 Zn2 O4 112.00(16) . 1_554
O2 Zn2 O6 108.45(16) . 3_656
O8 Zn2 O6 108.44(16) . 3_656
O4 Zn2 O6 104.97(15) 1_554 3_656
O2 Zn2 Zn1 89.49(11) . .
O8 Zn2 Zn1 39.19(11) . .
O4 Zn2 Zn1 151.07(11) 1_554 .
O6 Zn2 Zn1 87.48(11) 3_656 .
O2 Zn2 Zn3 151.92(12) . .
O8 Zn2 Zn3 39.61(11) . .
O4 Zn2 Zn3 88.22(11) 1_554 .
O6 Zn2 Zn3 85.65(11) 3_656 .
Zn1 Zn2 Zn3 66.42(2) . .
O8 Zn3 N4 150.4(4) . 4_564
O8 Zn3 N4 150.4(4) . 1_554
N4 Zn3 N4 31.0(8) 4_564 1_554
O8 Zn3 O3 100.66(14) . 1_554
N4 Zn3 O3 86.0(4) 4_564 1_554
N4 Zn3 O3 108.1(4) 1_554 1_554
O8 Zn3 O3 100.66(14) . 4_564
N4 Zn3 O3 108.1(4) 4_564 4_564
N4 Zn3 O3 86.0(4) 1_554 4_564
O3 Zn3 O3 90.9(2) 1_554 4_564
O8 Zn3 O7 88.8(2) . 2_656
N4 Zn3 O7 85.0(5) 4_564 2_656
N4 Zn3 O7 62.4(4) 1_554 2_656
O3 Zn3 O7 170.5(2) 1_554 2_656
O3 Zn3 O7 88.9(2) 4_564 2_656
O8 Zn3 O7 88.8(2) . 3_656
N4 Zn3 O7 62.4(4) 4_564 3_656
N4 Zn3 O7 85.0(4) 1_554 3_656
O3 Zn3 O7 88.9(2) 1_554 3_656
O3 Zn3 O7 170.5(2) 4_564 3_656
O7 Zn3 O7 89.7(4) 2_656 3_656
O8 Zn3 Zn2 39.38(4) . .
N4 Zn3 Zn2 126.5(4) 4_564 .
N4 Zn3 Zn2 156.4(4) 1_554 .
O3 Zn3 Zn2 65.07(10) 1_554 .
O3 Zn3 Zn2 115.87(12) 4_564 .
O7 Zn3 Zn2 123.4(2) 2_656 .
O7 Zn3 Zn2 72.6(2) 3_656 .
O8 Zn3 Zn2 39.38(4) . 4_565
N4 Zn3 Zn2 156.4(4) 4_564 4_565
N4 Zn3 Zn2 126.5(4) 1_554 4_565
O3 Zn3 Zn2 115.87(11) 1_554 4_565
O3 Zn3 Zn2 65.07(10) 4_564 4_565
O7 Zn3 Zn2 72.6(2) 2_656 4_565
O7 Zn3 Zn2 123.4(2) 3_656 4_565
Zn2 Zn3 Zn2 74.04(3) . 4_565
C6 C1 C2 119.1(4) . .
C6 C1 C7 121.2(4) . .
C2 C1 C7 119.7(5) . .
C3 C2 C1 119.8(5) . .
C3 C2 H2 120.1 . .
C1 C2 H2 120.1 . .
C2 C3 C4 121.0(4) . .
C2 C3 C8 117.7(4) . .
C4 C3 C8 121.3(4) . .
C5 C4 C3 119.4(4) . .
C5 C4 H4 120.3 . .
C3 C4 H4 120.3 . .
O5 C5 C4 125.7(4) . .
O5 C5 C6 114.3(4) . .
C4 C5 C6 119.9(5) . .
C1 C6 C5 120.9(4) . .
C1 C6 H6 119.6 . .
C5 C6 H6 119.6 . .
O1 C7 O2 124.4(4) . .
O1 C7 C1 118.6(4) . .
O2 C7 C1 116.9(4) . .
O3 C8 O4 124.8(4) . .
O3 C8 C3 117.9(5) . .
O4 C8 C3 117.3(5) . .
O5 C9 C10 108.4(4) . .
O5 C9 H9A 110.0 . .
C10 C9 H9A 110.0 . .
O5 C9 H9B 110.0 . .
C10 C9 H9B 110.0 . .
H9A C9 H9B 108.4 . .
C11 C10 C15' 112.7(7) . .
C11 C10 C15 116.3(7) . .
C15' C10 C15 35.5(6) . .
C11 C10 C9 121.7(5) . .
C15' C10 C9 122.8(7) . .
C15 C10 C9 118.8(7) . .
C10 C11 C12 122.6(5) . .
C10 C11 H11 118.7 . .
C12 C11 H11 118.7 . .
C13 C12 C11 121.9(5) . .
C13 C12 H12 119.0 . .
C11 C12 H12 119.0 . .
C12 C13 C14' 111.0(8) . .
C12 C13 C14 116.8(7) . .
C14' C13 C14 36.9(7) . .
C12 C13 C16 120.7(5) . .
C14' C13 C16 125.6(7) . .
C14 C13 C16 118.6(7) . .
C15 C14 C13 118.1(10) . .
C15 C14 H14 120.9 . .
C13 C14 H14 120.9 . .
C14 C15 C10 119.0(11) . .
C14 C15 H15 120.5 . .
C10 C15 H15 120.5 . .
C19 C20 C21 122(2) . .
C19 C20 H20 118.9 . .
C21 C20 H20 118.9 . .
C16 C21 C20 122.0(15) . .
C16 C21 H21 119.0 . .
C20 C21 H21 119.0 . .
O7 C22 O6 122.1(11) . .
O7 C22 C17 118.1(12) . .
O6 C22 C17 119.3(12) . .
C22 O7 Zn3 129.1(8) . 3_656
C15' C14' C13 123.6(12) . .
C15' C14' H14' 118.2 . .
C13 C14' H14' 118.2 . .
C14' C15' C10 120.9(12) . .
C14' C15' H15' 119.5 . .
C10 C15' H15' 119.5 . .
C21' C20' C19 121(2) . .
C21' C20' H20' 119.6 . .
C19 C20' H20' 119.6 . .
C20' C21' C16 119.4(14) . .
C20' C21' H21' 120.3 . .
C16 C21' H21' 120.3 . .
O6 C22' O7' 129.3(12) . .
O6 C22' C17 112.8(11) . .
O7' C22' C17 117.8(10) . .
C22' O7' Zn1 129.3(8) . 3_656
C21 C16 C17 114.6(8) . .
C21 C16 C13 116.5(7) . .
C17 C16 C13 126.6(6) . .
C21 C16 C21' 24.7(7) . .
C17 C16 C21' 117.7(7) . .
C13 C16 C21' 115.0(7) . .
C16 C17 C18 119.8(5) . .
C16 C17 C22 119.3(8) . .
C18 C17 C22 118.4(8) . .
C16 C17 C22' 124.5(7) . .
C18 C17 C22' 114.9(7) . .
C22 C17 C22' 24.8(5) . .
C19 C18 C17 122.8(6) . .
C19 C18 H18 118.6 . .
C17 C18 H18 118.6 . .
C20 C19 C18 114.9(14) . .
C20 C19 C20' 24.1(17) . .
C18 C19 C20' 117.0(11) . .
N2 C23 N1 111.4(10) . .
N2 C23 C24 70(2) . 4_565
N1 C23 C24 42(2) . 4_565
C24 C24 N1 100(6) 4_565 4_565
C24 C24 N3 98(8) 4_565 4_565
N1 C24 N3 144(2) 4_565 4_565
C24 C24 N1 59(5) 4_565 .
N1 C24 N1 41.5(8) 4_565 .
N3 C24 N1 142(2) 4_565 .
C24 C24 N3 61(8) 4_565 .
N1 C24 N3 144.8(19) 4_565 .
N3 C24 N3 36.2(6) 4_565 .
N1 C24 N3 113(3) . .
C24 C24 C23 143.4(10) 4_565 4_565
N1 C24 C23 53.4(13) 4_565 4_565
N3 C24 C23 94.9(19) 4_565 4_565
N1 C24 C23 91.4(11) . 4_565
N3 C24 C23 123.7(12) . 4_565
C24 C24 N2 140(8) 4_565 4_565
N1 C24 N2 97(2) 4_565 4_565
N3 C24 N2 51.0(11) 4_565 4_565
N1 C24 N2 128.7(12) . 4_565
N3 C24 N2 84.4(8) . 4_565
C23 C24 N2 44.4(10) 4_565 4_565
N3 C25 N3 32.3(4) 4_565 .
N3 C25 C26 114.1(5) 4_565 .
N3 C25 C26 114.1(5) . .
N6 C26 N6 31.4(5) 4_565 .
N6 C26 C25 113.8(6) 4_565 .
N6 C26 C25 113.8(6) . .
N4 C27 N5 108.0 . .
N4 C27 C28 39.78(11) . 4_565
N5 C27 C28 68.91(7) . 4_565
C28 C28 N4 105.4(6) 4_565 4_565
C28 C28 N6 96.7(5) 4_565 4_565
N4 C28 N6 137.9(5) 4_565 4_565
C28 C28 N6 62.3 4_565 .
N4 C28 N6 144.3(3) 4_565 .
N6 C28 N6 34.3(5) 4_565 .
C28 C28 N4 54.3 4_565 .
N4 C28 N4 51.1(6) 4_565 .
N6 C28 N4 135.9(4) 4_565 .
N6 C28 N4 108.0 . .
C28 C28 C27 142.8(4) 4_565 4_565
N4 C28 C27 49.5(3) 4_565 4_565
N6 C28 C27 92.2(5) 4_565 4_565
N6 C28 C27 119.18(19) . 4_565
N4 C28 C27 95.5(4) . 4_565
C28 C28 N5 136.9(2) 4_565 4_565
N4 C28 N5 93.2(6) 4_565 4_565
N6 C28 N5 48.5(3) 4_565 4_565
N6 C28 N5 79.8(2) . 4_565
N4 C28 N5 129.46(5) . 4_565
C27 C28 N5 44.3(4) 4_565 4_565
N1 N1 C24 79.9(16) 4_565 4_565
N1 N1 C24 58.6(15) 4_565 .
C24 N1 C24 21(3) 4_565 .
N1 N1 C23 148.0(6) 4_565 .
C24 N1 C23 84(2) 4_565 .
C24 N1 C23 103.3(14) . .
N1 N1 Zn1 76.9(3) 4_565 .
C24 N1 Zn1 150(2) 4_565 .
C24 N1 Zn1 132.0(14) . .
C23 N1 Zn1 124.6(7) . .
C23 N2 N3 107.3(6) . .
C23 N2 C24 65.6(17) . 4_565
N3 N2 C24 42.3(17) . 4_565
N3 N3 C24 82.5(15) 4_565 4_565
N3 N3 C24 61.3(15) 4_565 .
C24 N3 C24 21(3) 4_565 .
N3 N3 N2 150.8 4_565 .
C24 N3 N2 86.7(13) 4_565 .
C24 N3 N2 105.5(13) . .
N3 N3 C25 73.9(3) 4_565 .
C24 N3 C25 148.7(12) 4_565 .
C24 N3 C25 130.9(14) . .
N2 N3 C25 123.6(3) . .
N4 N4 C28 74.6(5) 4_565 4_565
N4 N4 C28 54.3 4_565 .
C28 N4 C28 20.4(5) 4_565 .
N4 N4 C27 145.6 4_565 .
C28 N4 C27 90.8(4) 4_565 .
C28 N4 C27 108.0 . .
N4 N4 Zn3 74.5(3) 4_565 1_556
C28 N4 Zn3 142.2(6) 4_565 1_556
C28 N4 Zn3 124.7(3) . 1_556
C27 N4 Zn3 126.9(3) . 1_556
N6 N5 C27 108.0 . .
N6 N5 C28 41.87(15) . 4_565
C27 N5 C28 66.78(12) . 4_565
N6 N6 C28 83.3(5) 4_565 4_565
N6 N6 N5 150.6 4_565 .
C28 N6 N5 89.7(4) 4_565 .
N6 N6 C28 62.3 4_565 .
C28 N6 C28 21.0(5) 4_565 .
N5 N6 C28 108.0 . .
N6 N6 C26 74.3(3) 4_565 .
C28 N6 C26 147.7(5) 4_565 .
N5 N6 C26 121.0(3) . .
C28 N6 C26 131.0(3) . .
C7 O1 Zn1 136.3(3) . .
C7 O2 Zn2 113.0(3) . .
C8 O3 Zn3 135.8(3) . 1_556
C8 O4 Zn2 112.3(3) . 1_556
C5 O5 C9 119.4(4) . .
C22' O6 C22 31.7(5) . .
C22' O6 Zn2 119.9(7) . 3_656
C22 O6 Zn2 121.5(7) . 3_656
Zn1 O8 Zn2 101.34(12) . .
Zn1 O8 Zn2 101.34(12) . 4_565
Zn2 O8 Zn2 137.3(2) . 4_565
Zn1 O8 Zn3 115.7(2) . .
Zn2 O8 Zn3 101.00(12) . .
Zn2 O8 Zn3 101.00(12) 4_565 .

loop_
_geom_bond_atom_site_label_1
_geom_bond_atom_site_label_2
_geom_bond_distance
_geom_bond_site_symmetry_2
Zn1 O8 1.940(4) .
Zn1 N1 1.945(6) .
Zn1 N1 1.945(6) 4_565
Zn1 O1 2.102(4) 4_565
Zn1 O1 2.102(4) .
Zn1 O7' 2.243(7) 3_656
Zn1 O7' 2.243(7) 2_656
Zn1 Zn2 3.0099(9) .
Zn1 Zn2 3.0099(9) 4_565
Zn2 O2 1.950(3) .
Zn2 O8 1.9513(17) .
Zn2 O4 1.966(3) 1_554
Zn2 O6 1.985(4) 3_656
Zn2 Zn3 3.0189(8) .
Zn3 O8 1.961(4) .
Zn3 N4 2.018(14) 4_564
Zn3 N4 2.018(14) 1_554
Zn3 O3 2.072(4) 1_554
Zn3 O3 2.072(4) 4_564
Zn3 O7 2.158(7) 2_656
Zn3 O7 2.158(7) 3_656
Zn3 Zn2 3.0189(8) 4_565
C1 C6 1.382(7) .
C1 C2 1.401(6) .
C1 C7 1.489(6) .
C2 C3 1.378(6) .
C2 H2 0.9300 .
C3 C4 1.387(7) .
C3 C8 1.497(6) .
C4 C5 1.384(6) .
C4 H4 0.9300 .
C5 O5 1.362(6) .
C5 C6 1.386(6) .
C6 H6 0.9300 .
C7 O1 1.240(6) .
C7 O2 1.272(6) .
C8 O3 1.246(6) .
C8 O4 1.273(6) .
C9 O5 1.418(6) .
C9 C10 1.501(7) .
C9 H9A 0.9700 .
C9 H9B 0.9700 .
C10 C11 1.340(7) .
C10 C15' 1.362(14) .
C10 C15 1.474(15) .
C11 C12 1.369(8) .
C11 H11 0.9300 .
C12 C13 1.356(8) .
C12 H12 0.9300 .
C13 C14' 1.357(15) .
C13 C14 1.463(15) .
C13 C16 1.488(8) .
C14 C15 1.404(19) .
C14 H14 0.9300 .
C15 H15 0.9300 .
C20 C19 1.24(3) .
C20 C21 1.48(3) .
C20 H20 0.9300 .
C21 C16 1.289(14) .
C21 H21 0.9300 .
C22 O7 1.250(17) .
C22 O6 1.367(15) .
C22 C17 1.403(15) .
O7 Zn3 2.158(7) 3_656
C14' C15' 1.357(18) .
C14' H14' 0.9300 .
C15' H15' 0.9300 .
C20' C21' 1.29(3) .
C20' C19 1.52(2) .
C20' H20' 0.9300 .
C21' C16 1.535(15) .
C21' H21' 0.9300 .
C22' O6 1.164(13) .
C22' O7' 1.269(15) .
C22' C17 1.685(15) .
O7' Zn1 2.243(7) 3_656
C16 C17 1.382(8) .
C17 C18 1.397(8) .
C18 C19 1.367(9) .
C18 H18 0.9300 .
C23 N2 1.294(13) .
C23 N1 1.359(14) .
C23 C24 1.68(3) 4_565
C24 C24 0.48(7) 4_565
C24 N1 1.135(13) 4_565
C24 N3 1.172(11) 4_565
C24 N1 1.31(2) .
C24 N3 1.32(2) .
C24 C23 1.68(3) 4_565
C24 N2 1.74(3) 4_565
C25 N3 1.421(8) 4_565
C25 N3 1.421(8) .
C25 C26 1.547(9) .
C26 N6 1.403(8) 4_565
C26 N6 1.403(8) .
C27 N4 1.3363(19) .
C27 N5 1.3364(19) .
C27 C28 1.758(8) 4_565
C28 C28 0.482(10) 4_565
C28 N4 1.125(3) 4_565
C28 N6 1.1914(17) 4_565
C28 N6 1.3362(19) .
C28 N4 1.3363(19) .
C28 C27 1.758(8) 4_565
C28 N5 1.785(6) 4_565
N1 N1 0.882(12) 4_565
N1 C24 1.14(5) 4_565
N2 N3 1.354(2) .
N2 C24 1.74(5) 4_565
N3 N3 0.790(10) 4_565
N3 C24 1.17(7) 4_565
N4 N4 1.078(12) 4_565
N4 C28 1.125(3) 4_565
N4 Zn3 2.018(5) 1_556
N5 N6 1.3362(19) .
N5 C28 1.785(7) 4_565
N6 N6 0.759(10) 4_565
N6 C28 1.1914(18) 4_565
O3 Zn3 2.072(4) 1_556
O4 Zn2 1.966(3) 1_556
O6 Zn2 1.985(4) 3_656
O8 Zn2 1.9513(17) 4_565

loop_
_geom_torsion_atom_site_label_1
_geom_torsion_atom_site_label_2
_geom_torsion_atom_site_label_3
_geom_torsion_atom_site_label_4
_geom_torsion
_geom_torsion_site_symmetry_1
_geom_torsion_site_symmetry_4
O8 Zn1 Zn2 O2 -127.8(2) . .
N1 Zn1 Zn2 O2 96.3(4) . .
N1 Zn1 Zn2 O2 86.7(3) 4_565 .
O1 Zn1 Zn2 O2 -52.12(16) 4_565 .
O1 Zn1 Zn2 O2 21.84(17) . .
O7' Zn1 Zn2 O2 117.9(2) 3_656 .
O7' Zn1 Zn2 O2 -156.0(3) 2_656 .
Zn2 Zn1 Zn2 O2 -104.73(12) 4_565 .
N1 Zn1 Zn2 O8 -135.9(4) . .
N1 Zn1 Zn2 O8 -145.5(3) 4_565 .
O1 Zn1 Zn2 O8 75.7(2) 4_565 .
O1 Zn1 Zn2 O8 149.6(2) . .
O7' Zn1 Zn2 O8 -114.3(3) 3_656 .
O7' Zn1 Zn2 O8 -28.2(3) 2_656 .
Zn2 Zn1 Zn2 O8 23.07(19) 4_565 .
O8 Zn1 Zn2 O4 6.6(3) . 1_554
N1 Zn1 Zn2 O4 -129.3(5) . 1_554
N1 Zn1 Zn2 O4 -138.9(3) 4_565 1_554
O1 Zn1 Zn2 O4 82.3(3) 4_565 1_554
O1 Zn1 Zn2 O4 156.3(3) . 1_554
O7' Zn1 Zn2 O4 -107.6(3) 3_656 1_554
O7' Zn1 Zn2 O4 -21.6(3) 2_656 1_554
Zn2 Zn1 Zn2 O4 29.7(2) 4_565 1_554
O8 Zn1 Zn2 O6 123.7(2) . 3_656
N1 Zn1 Zn2 O6 -12.2(4) . 3_656
N1 Zn1 Zn2 O6 -21.8(3) 4_565 3_656
O1 Zn1 Zn2 O6 -160.61(15) 4_565 3_656
O1 Zn1 Zn2 O6 -86.65(16) . 3_656
O7' Zn1 Zn2 O6 9.4(2) 3_656 3_656
O7' Zn1 Zn2 O6 95.5(2) 2_656 3_656
Zn2 Zn1 Zn2 O6 146.78(10) 4_565 3_656
O8 Zn1 Zn2 Zn3 37.36(19) . .
N1 Zn1 Zn2 Zn3 -98.6(4) . .
N1 Zn1 Zn2 Zn3 -108.2(2) 4_565 .
O1 Zn1 Zn2 Zn3 113.04(12) 4_565 .
O1 Zn1 Zn2 Zn3 -173.00(12) . .
O7' Zn1 Zn2 Zn3 -76.9(2) 3_656 .
O7' Zn1 Zn2 Zn3 9.1(2) 2_656 .
Zn2 Zn1 Zn2 Zn3 60.43(2) 4_565 .
O2 Zn2 Zn3 O8 -4.0(3) . .
O4 Zn2 Zn3 O8 128.7(2) 1_554 .
O6 Zn2 Zn3 O8 -126.1(2) 3_656 .
Zn1 Zn2 Zn3 O8 -36.98(19) . .
O2 Zn2 Zn3 N4 139.5(5) . 4_564
O8 Zn2 Zn3 N4 143.5(5) . 4_564
O4 Zn2 Zn3 N4 -87.8(5) 1_554 4_564
O6 Zn2 Zn3 N4 17.4(5) 3_656 4_564
Zn1 Zn2 Zn3 N4 106.6(5) . 4_564
O2 Zn2 Zn3 N4 125.5(9) . 1_554
O8 Zn2 Zn3 N4 129.5(9) . 1_554
O4 Zn2 Zn3 N4 -101.8(9) 1_554 1_554
O6 Zn2 Zn3 N4 3.4(9) 3_656 1_554
Zn1 Zn2 Zn3 N4 92.5(9) . 1_554
O2 Zn2 Zn3 O3 -156.6(3) . 1_554
O8 Zn2 Zn3 O3 -152.6(2) . 1_554
O4 Zn2 Zn3 O3 -23.88(17) 1_554 1_554
O6 Zn2 Zn3 O3 81.29(16) 3_656 1_554
Zn1 Zn2 Zn3 O3 170.44(13) . 1_554
O2 Zn2 Zn3 O3 -78.5(3) . 4_564
O8 Zn2 Zn3 O3 -74.5(2) . 4_564
O4 Zn2 Zn3 O3 54.18(17) 1_554 4_564
O6 Zn2 Zn3 O3 159.34(16) 3_656 4_564
Zn1 Zn2 Zn3 O3 -111.51(12) . 4_564
O2 Zn2 Zn3 O7 28.5(3) . 2_656
O8 Zn2 Zn3 O7 32.6(3) . 2_656
O4 Zn2 Zn3 O7 161.3(3) 1_554 2_656
O6 Zn2 Zn3 O7 -93.6(3) 3_656 2_656
Zn1 Zn2 Zn3 O7 -4.4(2) . 2_656
O2 Zn2 Zn3 O7 106.3(3) . 3_656
O8 Zn2 Zn3 O7 110.3(3) . 3_656
O4 Zn2 Zn3 O7 -121.0(2) 1_554 3_656
O6 Zn2 Zn3 O7 -15.8(2) 3_656 3_656
Zn1 Zn2 Zn3 O7 73.3(2) . 3_656
O2 Zn2 Zn3 Zn2 -27.3(2) . 4_565
O8 Zn2 Zn3 Zn2 -23.28(19) . 4_565
O4 Zn2 Zn3 Zn2 105.43(11) 1_554 4_565
O6 Zn2 Zn3 Zn2 -149.41(10) 3_656 4_565
Zn1 Zn2 Zn3 Zn2 -60.26(2) . 4_565
C6 C1 C2 C3 1.0(8) . .
C7 C1 C2 C3 179.8(5) . .
C1 C2 C3 C4 0.2(8) . .
C1 C2 C3 C8 -177.7(5) . .
C2 C3 C4 C5 -0.1(8) . .
C8 C3 C4 C5 177.7(5) . .
C3 C4 C5 O5 179.2(5) . .
C3 C4 C5 C6 -1.2(8) . .
C2 C1 C6 C5 -2.3(8) . .
C7 C1 C6 C5 178.9(5) . .
O5 C5 C6 C1 -178.0(5) . .
C4 C5 C6 C1 2.4(8) . .
C6 C1 C7 O1 -172.1(5) . .
C2 C1 C7 O1 9.1(8) . .
C6 C1 C7 O2 5.6(8) . .
C2 C1 C7 O2 -173.2(5) . .
C2 C3 C8 O3 -10.9(7) . .
C4 C3 C8 O3 171.3(5) . .
C2 C3 C8 O4 169.1(5) . .
C4 C3 C8 O4 -8.7(7) . .
O5 C9 C10 C11 145.8(6) . .
O5 C9 C10 C15' -13.8(12) . .
O5 C9 C10 C15 -55.2(9) . .
C15' C10 C11 C12 -20.8(12) . .
C15 C10 C11 C12 18.2(11) . .
C9 C10 C11 C12 177.7(6) . .
C10 C11 C12 C13 0.4(10) . .
C11 C12 C13 C14' 21.1(12) . .
C11 C12 C13 C14 -18.9(12) . .
C11 C12 C13 C16 -176.4(6) . .
C12 C13 C14 C15 17.8(17) . .
C14' C13 C14 C15 -71.9(16) . .
C16 C13 C14 C15 175.8(11) . .
C13 C14 C15 C10 0(2) . .
C11 C10 C15 C14 -17.9(16) . .
C15' C10 C15 C14 74.8(17) . .
C9 C10 C15 C14 -178.0(11) . .
C19 C20 C21 C16 -2(3) . .
O6 C22 O7 Zn3 35.9(19) . 3_656
C17 C22 O7 Zn3 -152.0(7) . 3_656
C12 C13 C14' C15' -23(2) . .
C14 C13 C14' C15' 84(2) . .
C16 C13 C14' C15' 175.5(13) . .
C13 C14' C15' C10 3(3) . .
C11 C10 C15' C14' 18.9(19) . .
C15 C10 C15' C14' -85(2) . .
C9 C10 C15' C14' -179.8(13) . .
C19 C20' C21' C16 -3(3) . .
O6 C22' O7' Zn1 9(2) . 3_656
C17 C22' O7' Zn1 -168.0(6) . 3_656
C20 C21 C16 C17 -13.5(19) . .
C20 C21 C16 C13 -177.5(14) . .
C20 C21 C16 C21' 90(2) . .
C12 C13 C16 C21 86.0(11) . .
C14' C13 C16 C21 -114.2(13) . .
C14 C13 C16 C21 -71.1(12) . .
C12 C13 C16 C17 -75.8(8) . .
C14' C13 C16 C17 84.0(13) . .
C14 C13 C16 C17 127.1(9) . .
C12 C13 C16 C21' 113.4(8) . .
C14' C13 C16 C21' -86.8(12) . .
C14 C13 C16 C21' -43.7(11) . .
C20' C21' C16 C21 -74(2) . .
C20' C21' C16 C17 15.1(18) . .
C20' C21' C16 C13 -173.2(14) . .
C21 C16 C17 C18 13.2(10) . .
C13 C16 C17 C18 175.3(5) . .
C21' C16 C17 C18 -14.2(9) . .
C21 C16 C17 C22 -148.6(12) . .
C13 C16 C17 C22 13.5(11) . .
C21' C16 C17 C22 -175.9(11) . .
C21 C16 C17 C22' -177.3(11) . .
C13 C16 C17 C22' -15.2(10) . .
C21' C16 C17 C22' 155.4(10) . .
O7 C22 C17 C16 137.4(10) . .
O6 C22 C17 C16 -50.2(15) . .
O7 C22 C17 C18 -24.6(16) . .
O6 C22 C17 C18 147.8(9) . .
O7 C22 C17 C22' -113(3) . .
O6 C22 C17 C22' 59(2) . .
O6 C22' C17 C16 13.2(15) . .
O7' C22' C17 C16 -169.3(9) . .
O6 C22' C17 C18 -176.9(9) . .
O7' C22' C17 C18 0.7(14) . .
O6 C22' C17 C22 -73(2) . .
O7' C22' C17 C22 105(3) . .
C16 C17 C18 C19 1.6(9) . .
C22 C17 C18 C19 163.5(9) . .
C22' C17 C18 C19 -168.9(7) . .
C21 C20 C19 C18 16(3) . .
C21 C20 C19 C20' -84(5) . .
C17 C18 C19 C20 -16.5(16) . .
C17 C18 C19 C20' 10.2(13) . .
C21' C20' C19 C20 82(5) . .
C21' C20' C19 C18 -9(2) . .
N3 C25 C26 N6 -0.5(3) 4_565 4_565
N3 C25 C26 N6 34.9(4) . 4_565
N3 C25 C26 N6 -34.9(4) 4_565 .
N3 C25 C26 N6 0.5(3) . .
C24 C24 N1 N1 180(8) 4_565 4_565
N3 C24 N1 N1 -122(4) 4_565 4_565
N3 C24 N1 N1 -149.8(14) . 4_565
C23 C24 N1 N1 -22.2(6) 4_565 4_565
N2 C24 N1 N1 -48.4(19) 4_565 4_565
N1 C24 N1 C24 180(8) 4_565 4_565
N3 C24 N1 C24 58(9) 4_565 4_565
N3 C24 N1 C24 30(8) . 4_565
C23 C24 N1 C24 158(8) 4_565 4_565
N2 C24 N1 C24 132(8) 4_565 4_565
C24 C24 N1 C23 -29(8) 4_565 .
N1 C24 N1 C23 151.3(6) 4_565 .
N3 C24 N1 C23 29(4) 4_565 .
N3 C24 N1 C23 1.5(16) . .
C23 C24 N1 C23 129.1(11) 4_565 .
N2 C24 N1 C23 103(2) 4_565 .
C24 C24 N1 Zn1 155(8) 4_565 .
N1 C24 N1 Zn1 -24.7(10) 4_565 .
N3 C24 N1 Zn1 -147(3) 4_565 .
N3 C24 N1 Zn1 -174.5(6) . .
C23 C24 N1 Zn1 -46.8(9) 4_565 .
N2 C24 N1 Zn1 -73.1(16) 4_565 .
N2 C23 N1 N1 49.3(17) . 4_565
C24 C23 N1 N1 61(3) 4_565 4_565
N2 C23 N1 C24 -12(3) . 4_565
N2 C23 N1 C24 -1.4(13) . .
C24 C23 N1 C24 10(3) 4_565 .
N2 C23 N1 Zn1 175.0(5) . .
C24 C23 N1 Zn1 -174(3) 4_565 .
O8 Zn1 N1 N1 -117.6(4) . 4_565
O1 Zn1 N1 N1 134.28(18) 4_565 4_565
O1 Zn1 N1 N1 48.20(18) . 4_565
O7' Zn1 N1 N1 -37.4(2) 3_656 4_565
O7' Zn1 N1 N1 -138.2(3) 2_656 4_565
Zn2 Zn1 N1 N1 -17.1(3) . 4_565
Zn2 Zn1 N1 N1 -170.7(2) 4_565 4_565
O8 Zn1 N1 C24 -78(5) . 4_565
N1 Zn1 N1 C24 39(5) 4_565 4_565
O1 Zn1 N1 C24 174(5) 4_565 4_565
O1 Zn1 N1 C24 88(5) . 4_565
O7' Zn1 N1 C24 2(5) 3_656 4_565
O7' Zn1 N1 C24 -99(5) 2_656 4_565
Zn2 Zn1 N1 C24 22(5) . 4_565
Zn2 Zn1 N1 C24 -131(5) 4_565 4_565
O8 Zn1 N1 C24 -96.1(11) . .
N1 Zn1 N1 C24 21.5(11) 4_565 .
O1 Zn1 N1 C24 155.7(11) 4_565 .
O1 Zn1 N1 C24 69.7(11) . .
O7' Zn1 N1 C24 -16.0(11) 3_656 .
O7' Zn1 N1 C24 -116.8(11) 2_656 .
Zn2 Zn1 N1 C24 4.4(13) . .
Zn2 Zn1 N1 C24 -149.2(10) 4_565 .
O8 Zn1 N1 C23 88.7(9) . .
N1 Zn1 N1 C23 -153.8(7) 4_565 .
O1 Zn1 N1 C23 -19.5(8) 4_565 .
O1 Zn1 N1 C23 -105.6(8) . .
O7' Zn1 N1 C23 168.8(8) 3_656 .
O7' Zn1 N1 C23 68.0(8) 2_656 .
Zn2 Zn1 N1 C23 -170.8(6) . .
Zn2 Zn1 N1 C23 35.5(8) 4_565 .
N1 C23 N2 N3 0.8(10) . .
C24 C23 N2 N3 -7.3(14) 4_565 .
N1 C23 N2 C24 8.2(16) . 4_565
C24 C24 N3 N3 180(3) 4_565 4_565
N1 C24 N3 N3 115(5) 4_565 4_565
N1 C24 N3 N3 150.7(14) . 4_565
C23 C24 N3 N3 42.7(17) 4_565 4_565
N2 C24 N3 N3 20.9(4) 4_565 4_565
N1 C24 N3 C24 -65(5) 4_565 4_565
N3 C24 N3 C24 180(3) 4_565 4_565
N1 C24 N3 C24 -29(3) . 4_565
C23 C24 N3 C24 -137(3) 4_565 4_565
N2 C24 N3 C24 -159(3) 4_565 4_565
C24 C24 N3 N2 28(3) 4_565 .
N1 C24 N3 N2 -36(5) 4_565 .
N3 C24 N3 N2 -151.7(2) 4_565 .
N1 C24 N3 N2 -1.0(15) . .
C23 C24 N3 N2 -109.0(19) 4_565 .
N2 C24 N3 N2 -130.8(6) 4_565 .
C24 C24 N3 C25 -153(3) 4_565 .
N1 C24 N3 C25 142(4) 4_565 .
N3 C24 N3 C25 26.6(11) 4_565 .
N1 C24 N3 C25 177.3(7) . .
C23 C24 N3 C25 69.4(15) 4_565 .
N2 C24 N3 C25 47.6(9) 4_565 .
C23 N2 N3 N3 -58.2(6) . 4_565
C24 N2 N3 N3 -68.1(15) 4_565 4_565
C23 N2 N3 C24 10.0(16) . 4_565
C23 N2 N3 C24 0.1(10) . .
C24 N2 N3 C24 -9.9(19) 4_565 .
C23 N2 N3 C25 -178.4(8) . .
C24 N2 N3 C25 171.6(16) 4_565 .
C26 C25 N3 N3 -97.4(3) . 4_565
N3 C25 N3 C24 -42(3) 4_565 4_565
C26 C25 N3 C24 -140(3) . 4_565
N3 C25 N3 C24 -24.2(12) 4_565 .
C26 C25 N3 C24 -121.6(11) . .
N3 C25 N3 N2 153.95(15) 4_565 .
C26 C25 N3 N2 56.5(4) . .
C28 C28 N4 N4 180.0 4_565 4_565
N6 C28 N4 N4 122.5(5) 4_565 4_565
N6 C28 N4 N4 146.6 . 4_565
C27 C28 N4 N4 23.53(14) 4_565 4_565
N5 C28 N4 N4 55.1(3) 4_565 4_565
N4 C28 N4 C28 180.0 4_565 4_565
N6 C28 N4 C28 -57.5(5) 4_565 4_565
N6 C28 N4 C28 -33.4 . 4_565
C27 C28 N4 C28 -156.47(13) 4_565 4_565
N5 C28 N4 C28 -124.9(3) 4_565 4_565
C28 C28 N4 C27 33.3 4_565 .
N4 C28 N4 C27 -146.7 4_565 .
N6 C28 N4 C27 -24.1(5) 4_565 .
N6 C28 N4 C27 0.0 . .
C27 C28 N4 C27 -123.13(14) 4_565 .
N5 C28 N4 C27 -91.5(3) 4_565 .
C28 C28 N4 Zn3 -153.8(3) 4_565 1_556
N4 C28 N4 Zn3 26.2(3) 4_565 1_556
N6 C28 N4 Zn3 148.7(6) 4_565 1_556
N6 C28 N4 Zn3 172.8(3) . 1_556
C27 C28 N4 Zn3 49.7(3) 4_565 1_556
N5 C28 N4 Zn3 81.3(4) 4_565 1_556
N5 C27 N4 N4 -52.2 . 4_565
C28 C27 N4 N4 -63.2(3) 4_565 4_565
N5 C27 N4 C28 11.0(3) . 4_565
N5 C27 N4 C28 0.0 . .
C28 C27 N4 C28 -11.0(3) 4_565 .
N5 C27 N4 Zn3 -172.6(3) . 1_556
C28 C27 N4 Zn3 176.4(4) 4_565 1_556
N4 C27 N5 N6 0.0 . .
C28 C27 N5 N6 7.54(19) 4_565 .
N4 C27 N5 C28 -7.54(19) . 4_565
C27 N5 N6 N6 65.3 . 4_565
C28 N5 N6 N6 75.7(2) 4_565 4_565
C27 N5 N6 C28 -10.4(2) . 4_565
C27 N5 N6 C28 0.0 . .
C28 N5 N6 C28 10.4(2) 4_565 .
C27 N5 N6 C26 -179.6(4) . .
C28 N5 N6 C26 -169.2(5) 4_565 .
C28 C28 N6 N6 180.0 4_565 4_565
N4 C28 N6 N6 -102.6(10) 4_565 4_565
N4 C28 N6 N6 -149.7 . 4_565
C27 C28 N6 N6 -42.5(5) 4_565 4_565
N5 C28 N6 N6 -21.37(11) 4_565 4_565
N4 C28 N6 C28 77.4(10) 4_565 4_565
N6 C28 N6 C28 180.0 4_565 4_565
N4 C28 N6 C28 30.3 . 4_565
C27 C28 N6 C28 137.5(5) 4_565 4_565
N5 C28 N6 C28 158.63(11) 4_565 4_565
C28 C28 N6 N5 -30.3 4_565 .
N4 C28 N6 N5 47.2(10) 4_565 .
N6 C28 N6 N5 149.7 4_565 .
N4 C28 N6 N5 0.0 . .
C27 C28 N6 N5 107.3(5) 4_565 .
N5 C28 N6 N5 128.37(11) 4_565 .
C28 C28 N6 C26 149.3(5) 4_565 .
N4 C28 N6 C26 -133.2(10) 4_565 .
N6 C28 N6 C26 -30.7(5) 4_565 .
N4 C28 N6 C26 179.6(5) . .
C27 C28 N6 C26 -73.1(5) 4_565 .
N5 C28 N6 C26 -52.0(5) 4_565 .
C25 C26 N6 N6 97.1(3) . 4_565
N6 C26 N6 C28 48.0(10) 4_565 4_565
C25 C26 N6 C28 145.1(8) . 4_565
N6 C26 N6 N5 -152.47(14) 4_565 .
C25 C26 N6 N5 -55.3(4) . .
N6 C26 N6 C28 28.0(4) 4_565 .
C25 C26 N6 C28 125.1(3) . .
O2 C7 O1 Zn1 33.3(9) . .
C1 C7 O1 Zn1 -149.2(4) . .
O8 Zn1 O1 C7 -17.7(6) . .
N1 Zn1 O1 C7 168.8(5) . .
N1 Zn1 O1 C7 -172.0(6) 4_565 .
O1 Zn1 O1 C7 81.6(5) 4_565 .
O7' Zn1 O1 C7 -106.4(6) 3_656 .
O7' Zn1 O1 C7 133.4(12) 2_656 .
Zn2 Zn1 O1 C7 -36.7(5) . .
Zn2 Zn1 O1 C7 21.0(6) 4_565 .
O1 C7 O2 Zn2 5.8(7) . .
C1 C7 O2 Zn2 -171.8(4) . .
O8 Zn2 O2 C7 -54.0(4) . .
O4 Zn2 O2 C7 -179.7(4) 1_554 .
O6 Zn2 O2 C7 65.9(4) 3_656 .
Zn1 Zn2 O2 C7 -21.3(4) . .
Zn3 Zn2 O2 C7 -51.2(5) . .
O4 C8 O3 Zn3 -33.1(9) . 1_556
C3 C8 O3 Zn3 147.0(4) . 1_556
O3 C8 O4 Zn2 -8.8(7) . 1_556
C3 C8 O4 Zn2 171.1(3) . 1_556
C4 C5 O5 C9 4.9(9) . .
C6 C5 O5 C9 -174.7(5) . .
C10 C9 O5 C5 172.6(5) . .
O7' C22' O6 C22 -126(3) . .
C17 C22' O6 C22 51.5(18) . .
O7' C22' O6 Zn2 -23.1(19) . 3_656
C17 C22' O6 Zn2 154.1(5) . 3_656
O7 C22 O6 C22' 88(2) . .
C17 C22 O6 C22' -84(2) . .
O7 C22 O6 Zn2 -8.4(16) . 3_656
C17 C22 O6 Zn2 179.5(7) . 3_656
N1 Zn1 O8 Zn2 138.5(4) . .
N1 Zn1 O8 Zn2 77.9(5) 4_565 .
O1 Zn1 O8 Zn2 -115.95(17) 4_565 .
O1 Zn1 O8 Zn2 -27.6(2) . .
O7' Zn1 O8 Zn2 59.2(2) 3_656 .
O7' Zn1 O8 Zn2 157.2(2) 2_656 .
Zn2 Zn1 O8 Zn2 -143.6(3) 4_565 .
N1 Zn1 O8 Zn2 -77.9(5) . 4_565
N1 Zn1 O8 Zn2 -138.5(5) 4_565 4_565
O1 Zn1 O8 Zn2 27.6(2) 4_565 4_565
O1 Zn1 O8 Zn2 115.95(17) . 4_565
O7' Zn1 O8 Zn2 -157.2(2) 3_656 4_565
O7' Zn1 O8 Zn2 -59.2(2) 2_656 4_565
Zn2 Zn1 O8 Zn2 143.6(3) . 4_565
N1 Zn1 O8 Zn3 30.3(4) . .
N1 Zn1 O8 Zn3 -30.3(5) 4_565 .
O1 Zn1 O8 Zn3 135.85(12) 4_565 .
O1 Zn1 O8 Zn3 -135.85(12) . .
O7' Zn1 O8 Zn3 -49.04(19) 3_656 .
O7' Zn1 O8 Zn3 49.04(19) 2_656 .
Zn2 Zn1 O8 Zn3 -108.20(14) . .
Zn2 Zn1 O8 Zn3 108.20(14) 4_565 .
O2 Zn2 O8 Zn1 58.7(2) . .
O4 Zn2 O8 Zn1 -176.54(15) 1_554 .
O6 Zn2 O8 Zn1 -61.2(2) 3_656 .
Zn3 Zn2 O8 Zn1 -119.3(3) . .
O2 Zn2 O8 Zn2 -62.2(3) . 4_565
O4 Zn2 O8 Zn2 62.6(3) 1_554 4_565
O6 Zn2 O8 Zn2 178.0(3) 3_656 4_565
Zn1 Zn2 O8 Zn2 -120.9(4) . 4_565
Zn3 Zn2 O8 Zn2 119.8(4) . 4_565
O2 Zn2 O8 Zn3 177.96(15) . .
O4 Zn2 O8 Zn3 -57.3(2) 1_554 .
O6 Zn2 O8 Zn3 58.1(2) 3_656 .
Zn1 Zn2 O8 Zn3 119.3(3) . .
N4 Zn3 O8 Zn1 32.8(9) 4_564 .
N4 Zn3 O8 Zn1 -32.8(8) 1_554 .
O3 Zn3 O8 Zn1 133.54(12) 1_554 .
O3 Zn3 O8 Zn1 -133.54(12) 4_564 .
O7 Zn3 O8 Zn1 -44.9(2) 2_656 .
O7 Zn3 O8 Zn1 44.9(2) 3_656 .
Zn2 Zn3 O8 Zn1 108.40(14) . .
Zn2 Zn3 O8 Zn1 -108.40(14) 4_565 .
N4 Zn3 O8 Zn2 -75.6(9) 4_564 .
N4 Zn3 O8 Zn2 -141.2(8) 1_554 .
O3 Zn3 O8 Zn2 25.1(2) 1_554 .
O3 Zn3 O8 Zn2 118.06(17) 4_564 .
O7 Zn3 O8 Zn2 -153.3(3) 2_656 .
O7 Zn3 O8 Zn2 -63.5(2) 3_656 .
Zn2 Zn3 O8 Zn2 143.2(3) 4_565 .
N4 Zn3 O8 Zn2 141.2(8) 4_564 4_565
N4 Zn3 O8 Zn2 75.6(9) 1_554 4_565
O3 Zn3 O8 Zn2 -118.06(17) 1_554 4_565
O3 Zn3 O8 Zn2 -25.1(2) 4_564 4_565
O7 Zn3 O8 Zn2 63.5(2) 2_656 4_565
O7 Zn3 O8 Zn2 153.3(3) 3_656 4_565
Zn2 Zn3 O8 Zn2 -143.2(3) . 4_565
